data_4087247
loop_
_publ_author_name
'Sabater, Sara'
'Page, Michael J.'
'Mahon, Mary F.'
'Whittlesey, Michael K.'

_publ_section_title
;
 Stoichiometric and Catalytic Reactivity of Ni(6-Mes)(PPh3)2
;
_journal_name_full Organometallics
_journal_paper_doi 10.1021/acs.organomet.7b00129
_journal_year 2017
_chemical_formula_moiety 'C32 H39 N4 Ni P'
_chemical_formula_sum 'C32 H39 N4 Ni P'
_chemical_formula_weight 569.35
_chemical_name_systematic
;
 ?
;
_space_group_crystal_system monoclinic
_space_group_IT_number 14
_space_group_name_Hall '-P 2ybc'
_space_group_name_H-M_alt 'P 1 21/c 1'
_symmetry_space_group_name_Hall '-P 2ybc'
_symmetry_space_group_name_H-M 'P 1 21/c 1'
_atom_sites_solution_hydrogens geom
_atom_sites_solution_primary iterative
_audit_creation_date 2016-12-15
_audit_creation_method
;
Olex2 1.2
(compiled 2016.11.30 svn.r3356 for OlexSys, GUI svn.r5269)
;
_cell_angle_alpha 90
_cell_angle_beta 106.6104(12)
_cell_angle_gamma 90
_cell_formula_units_Z 4
_cell_length_a 8.39335(9)
_cell_length_b 27.1073(2)
_cell_length_c 13.64061(15)
_cell_measurement_reflns_used 15091
_cell_measurement_temperature 150.00(10)
_cell_measurement_theta_max 72.9580
_cell_measurement_theta_min 3.2410
_cell_volume 2974.02(5)
_computing_cell_refinement 'CrysAlisPro 1.171.38.43 (Rigaku OD, 2015)'
_computing_data_collection 'CrysAlisPro 1.171.38.43 (Rigaku OD, 2015)'
_computing_data_reduction 'CrysAlisPro 1.171.38.43 (Rigaku OD, 2015)'
_computing_molecular_graphics 'Olex2 (Dolomanov et al., 2009)'
_computing_publication_material 'Olex2 (Dolomanov et al., 2009)'
_computing_structure_refinement 'ShelXL (Sheldrick, 2015)'
_computing_structure_solution 'olex2.solve (Bourhis et al., 2015)'
_diffrn_ambient_environment N~2~
_diffrn_ambient_temperature 150.00(10)
_diffrn_detector 'CCD plate'
_diffrn_detector_area_resol_mean 8.1150
_diffrn_detector_type EosS2
_diffrn_measured_fraction_theta_full 1.000
_diffrn_measured_fraction_theta_max 0.997
_diffrn_measurement_device 'four-circle diffractometer'
_diffrn_measurement_device_type 'SuperNova, Dual, Cu at zero, EosS2'
_diffrn_measurement_method '\w scans'
_diffrn_radiation_monochromator mirror
_diffrn_radiation_probe x-ray
_diffrn_radiation_type 'Cu K\a'
_diffrn_radiation_wavelength 1.54184
_diffrn_reflns_av_R_equivalents 0.0499
_diffrn_reflns_av_unetI/netI 0.0305
_diffrn_reflns_Laue_measured_fraction_full 1.000
_diffrn_reflns_Laue_measured_fraction_max 0.997
_diffrn_reflns_limit_h_max 8
_diffrn_reflns_limit_h_min -10
_diffrn_reflns_limit_k_max 33
_diffrn_reflns_limit_k_min -33
_diffrn_reflns_limit_l_max 16
_diffrn_reflns_limit_l_min -16
_diffrn_reflns_number 38072
_diffrn_reflns_point_group_measured_fraction_full 1.000
_diffrn_reflns_point_group_measured_fraction_max 0.997
_diffrn_reflns_theta_full 67.684
_diffrn_reflns_theta_max 73.167
_diffrn_reflns_theta_min 3.261
_diffrn_source 'micro-focus sealed X-ray tube'
_diffrn_source_type 'SuperNova (Cu) X-ray Source'
_exptl_absorpt_coefficient_mu 1.645
_exptl_absorpt_correction_T_max 1.00000
_exptl_absorpt_correction_T_min 0.69931
_exptl_absorpt_correction_type multi-scan
_exptl_absorpt_process_details
;
CrysAlisPro 1.171.38.43 (Rigaku Oxford Diffraction, 2015)
Empirical absorption correction using spherical harmonics,
 implemented in SCALE3 ABSPACK scaling algorithm.
;
_exptl_crystal_colour yellow
_exptl_crystal_density_diffrn 1.272
_exptl_crystal_description tabloid
_exptl_crystal_F_000 1208
_exptl_crystal_size_max 0.157
_exptl_crystal_size_mid 0.074
_exptl_crystal_size_min 0.025
_refine_diff_density_max 0.292
_refine_diff_density_min -0.245
_refine_diff_density_rms 0.045
_refine_ls_extinction_method none
_refine_ls_goodness_of_fit_ref 1.037
_refine_ls_hydrogen_treatment constr
_refine_ls_matrix_type full
_refine_ls_number_parameters 393
_refine_ls_number_reflns 5951
_refine_ls_number_restraints 73
_refine_ls_restrained_S_all 1.039
_refine_ls_R_factor_all 0.0375
_refine_ls_R_factor_gt 0.0320
_refine_ls_shift/su_max 0.001
_refine_ls_shift/su_mean 0.000
_refine_ls_structure_factor_coef Fsqd
_refine_ls_weighting_details 'w=1/[\s^2^(Fo^2^)+(0.0324P)^2^+1.2285P] where P=(Fo^2^+2Fc^2^)/3'
_refine_ls_weighting_scheme calc
_refine_ls_wR_factor_gt 0.0755
_refine_ls_wR_factor_ref 0.0783
_reflns_Friedel_coverage 0.000
_reflns_number_gt 5317
_reflns_number_total 5951
_reflns_threshold_expression 'I > 2\s(I)'
_cod_data_source_file bigcif.cif
_cod_data_source_block s16mkw90
_cod_database_code 4087247
_shelxl_version_number 2014-3
_chemical_oxdiff_usercomment 'yellow tablet'
_shelx_space_group_comment
;
The symmetry employed for this shelxl refinement is uniquely defined
by the following loop, which should always be used as a source of
symmetry information in preference to the above space-group names.
They are only intended as comments.
;
_olex2_refinement_description
;
1. Fixed Uiso
 At 1.2 times of:
  All C(H) groups
 At 1.5 times of:
  All C(H,H,H) groups
2. Restrained distances
 P1-C27A \\sim P1-C27
 with sigma of 0.005
3. Uiso/Uaniso restraints and constraints
C28 \\sim C29 \\sim C30 \\sim C31 \\sim C32 \\sim C27: within 2A with sigma of
0.01 and sigma for terminal atoms of 0.01
C28A \\sim C29A \\sim C30A \\sim C31A \\sim C32A \\sim C27A: within 2A with
sigma of 0.01 and sigma for terminal atoms of 0.01
4. Others
 Fixed Sof: C28A(0.5) H28A(0.5) C29A(0.5) H29A(0.5) C30A(0.5) H30A(0.5)
 C31A(0.5) H31A(0.5) C32A(0.5) H32A(0.5) C27A(0.5) C30(0.5) H30(0.5) C29(0.5)
 H29(0.5) C27(0.5) C32(0.5) H32(0.5) C28(0.5) H28(0.5) C31(0.5) H31(0.5)
5.a Aromatic/amide H refined with riding coordinates:
 C16(H16), C17(H17), C18(H18), C19(H19), C20(H20), C22(H22), C23(H23),
 C24(H24), C25(H25), C26(H26), C28A(H28A), C29A(H29A), C30A(H30A), C31A(H31A),
 C32A(H32A), C30(H30), C29(H29), C32(H32), C28(H28), C31(H31)
5.b Fitted hexagon refined as free rotating group:
 C28A(C29A,C30A,C31A,C32A,C27A)
5.c Idealised Me refined as rotating group:
 C4(H4A,H4B,H4C), C5(H5A,H5B,H5C), C6(H6A,H6B,H6C), C7(H7A,H7B,H7C), C11(H11A,
 H11B,H11C), C12(H12A,H12B,H12C), C13(H13A,H13B,H13C), C14(H14A,H14B,H14C)
;
_olex2_submission_special_instructions 'No special instructions were received'
_oxdiff_exptl_absorpt_empirical_details
;
Empirical correction (ABSPACK) includes:
- Absorption correction using spherical harmonics
- Frame scaling
;
_oxdiff_exptl_absorpt_empirical_full_max 1.490
_oxdiff_exptl_absorpt_empirical_full_min 0.672

loop_
_space_group_symop_operation_xyz
'x, y, z'
'-x, y+1/2, -z+1/2'
'-x, -y, -z'
'x, -y-1/2, z-1/2'

loop_
_atom_site_label
_atom_site_type_symbol
_atom_site_fract_x
_atom_site_fract_y
_atom_site_fract_z
_atom_site_U_iso_or_equiv
_atom_site_adp_type
_atom_site_occupancy
_atom_site_site_symmetry_order
_atom_site_calc_flag
_atom_site_refinement_flags_posn
_atom_site_refinement_flags_adp
_atom_site_refinement_flags_occupancy
_atom_site_disorder_assembly
_atom_site_disorder_group
Ni1 Ni 0.20441(3) 0.35634(2) 0.85463(2) 0.01623(7) Uani 1 1 d . . . . .
P1 P 0.07806(5) 0.33567(2) 0.69092(3) 0.01916(9) Uani 1 1 d D . . . .
N1 N 0.44971(15) 0.27801(5) 0.86929(10) 0.0193(2) Uani 1 1 d . . . . .
N2 N 0.24257(16) 0.25217(5) 0.91584(10) 0.0190(2) Uani 1 1 d . . . . .
N3 N 0.11272(16) 0.45804(5) 0.78263(10) 0.0205(3) Uani 1 1 d . . . . .
N4 N -0.01798(16) 0.43243(5) 0.88597(10) 0.0208(3) Uani 1 1 d . . . . .
C1 C 0.30149(18) 0.29287(5) 0.88035(11) 0.0179(3) Uani 1 1 d . . . . .
C2 C 0.48198(19) 0.22863(6) 0.89623(12) 0.0217(3) Uani 1 1 d . . . . .
C3 C 0.3506(2) 0.21220(6) 0.92527(12) 0.0220(3) Uani 1 1 d . . . . .
C4 C 0.5603(2) 0.31028(6) 0.83455(15) 0.0313(4) Uani 1 1 d . . . . .
H4A H 0.5110 0.3424 0.8204 0.047 Uiso 1 1 calc GR . . . .
H4B H 0.5787 0.2970 0.7735 0.047 Uiso 1 1 calc GR . . . .
H4C H 0.6645 0.3128 0.8868 0.047 Uiso 1 1 calc GR . . . .
C5 C 0.0783(2) 0.24923(6) 0.93177(13) 0.0253(3) Uani 1 1 d . . . . .
H5A H 0.0288 0.2815 0.9243 0.038 Uiso 1 1 calc GR . . . .
H5B H 0.0885 0.2370 0.9993 0.038 Uiso 1 1 calc GR . . . .
H5C H 0.0094 0.2273 0.8822 0.038 Uiso 1 1 calc GR . . . .
C6 C 0.6381(2) 0.20342(6) 0.89189(14) 0.0285(3) Uani 1 1 d . . . . .
H6A H 0.6469 0.2048 0.8233 0.043 Uiso 1 1 calc GR . . . .
H6B H 0.6355 0.1696 0.9122 0.043 Uiso 1 1 calc GR . . . .
H6C H 0.7322 0.2196 0.9374 0.043 Uiso 1 1 calc GR . . . .
C7 C 0.3116(2) 0.16252(6) 0.95945(15) 0.0338(4) Uani 1 1 d . . . . .
H7A H 0.2900 0.1654 1.0247 0.051 Uiso 1 1 calc GR . . . .
H7B H 0.4043 0.1409 0.9654 0.051 Uiso 1 1 calc GR . . . .
H7C H 0.2152 0.1494 0.9103 0.051 Uiso 1 1 calc GR . . . .
C8 C 0.09874(17) 0.41841(5) 0.84032(11) 0.0182(3) Uani 1 1 d . . . . .
C9 C 0.00247(19) 0.49562(6) 0.79005(13) 0.0246(3) Uani 1 1 d . . . . .
C10 C -0.07945(19) 0.47933(6) 0.85520(13) 0.0244(3) Uani 1 1 d . . . . .
C11 C -0.2159(2) 0.50187(7) 0.89033(17) 0.0359(4) Uani 1 1 d . . . . .
H11A H -0.3150 0.4825 0.8660 0.054 Uiso 1 1 calc GR . . . .
H11B H -0.2366 0.5348 0.8638 0.054 Uiso 1 1 calc GR . . . .
H11C H -0.1837 0.5029 0.9637 0.054 Uiso 1 1 calc GR . . . .
C12 C -0.0172(2) 0.54196(6) 0.72860(16) 0.0364(4) Uani 1 1 d . . . . .
H12A H 0.0859 0.5598 0.7465 0.055 Uiso 1 1 calc GR . . . .
H12B H -0.1024 0.5620 0.7427 0.055 Uiso 1 1 calc GR . . . .
H12C H -0.0479 0.5339 0.6571 0.055 Uiso 1 1 calc GR . . . .
C13 C 0.2247(2) 0.45986(6) 0.71865(14) 0.0273(3) Uani 1 1 d . . . . .
H13A H 0.3102 0.4838 0.7456 0.041 Uiso 1 1 calc GR . . . .
H13B H 0.1634 0.4689 0.6502 0.041 Uiso 1 1 calc GR . . . .
H13C H 0.2744 0.4280 0.7179 0.041 Uiso 1 1 calc GR . . . .
C14 C -0.0724(2) 0.40174(6) 0.95776(13) 0.0265(3) Uani 1 1 d . . . . .
H14A H -0.0223 0.3697 0.9613 0.040 Uiso 1 1 calc GR . . . .
H14B H -0.1912 0.3985 0.9351 0.040 Uiso 1 1 calc GR . . . .
H14C H -0.0397 0.4168 1.0243 0.040 Uiso 1 1 calc GR . . . .
C15 C 0.34627(18) 0.37834(5) 0.98569(12) 0.0189(3) Uani 1 1 d . . . . .
C16 C 0.33900(19) 0.35712(6) 1.07831(13) 0.0234(3) Uani 1 1 d . . . . .
H16 H 0.2683 0.3305 1.0761 0.028 Uiso 1 1 calc R . . . .
C17 C 0.4335(2) 0.37444(6) 1.17344(13) 0.0279(3) Uani 1 1 d . . . . .
H17 H 0.4223 0.3601 1.2330 0.034 Uiso 1 1 calc R . . . .
C18 C 0.5440(2) 0.41297(6) 1.17924(13) 0.0292(4) Uani 1 1 d . . . . .
H18 H 0.6082 0.4244 1.2425 0.035 Uiso 1 1 calc R . . . .
C19 C 0.5579(2) 0.43432(6) 1.08957(14) 0.0274(3) Uani 1 1 d . . . . .
H19 H 0.6330 0.4599 1.0925 0.033 Uiso 1 1 calc R . . . .
C20 C 0.45956(19) 0.41750(6) 0.99527(13) 0.0228(3) Uani 1 1 d . . . . .
H20 H 0.4692 0.4328 0.9362 0.027 Uiso 1 1 calc R . . . .
C21 C -0.02344(19) 0.27494(5) 0.67569(11) 0.0200(3) Uani 1 1 d . . . . .
C22 C 0.0788(2) 0.23295(6) 0.69054(12) 0.0237(3) Uani 1 1 d . . . . .
H22 H 0.1935 0.2369 0.7080 0.028 Uiso 1 1 calc R . . . .
C23 C 0.0127(2) 0.18573(6) 0.67979(13) 0.0295(4) Uani 1 1 d . . . . .
H23 H 0.0834 0.1586 0.6926 0.035 Uiso 1 1 calc R . . . .
C24 C -0.1582(3) 0.17870(6) 0.65011(14) 0.0342(4) Uani 1 1 d . . . . .
H24 H -0.2026 0.1470 0.6426 0.041 Uiso 1 1 calc R . . . .
C25 C -0.2616(2) 0.21946(7) 0.63190(14) 0.0314(4) Uani 1 1 d . . . . .
H25 H -0.3762 0.2151 0.6106 0.038 Uiso 1 1 calc R . . . .
C26 C -0.1955(2) 0.26693(6) 0.64514(12) 0.0243(3) Uani 1 1 d . . . . .
H26 H -0.2671 0.2939 0.6335 0.029 Uiso 1 1 calc R . . . .
C28A C -0.2281(10) 0.3824(3) 0.6891(5) 0.0261(17) Uani 0.5 1 d . U P A 2
H28A H -0.2198 0.3655 0.7497 0.031 Uiso 0.5 1 calc R . P A 2
C29A C -0.3609(7) 0.4142(2) 0.6493(5) 0.0424(17) Uani 0.5 1 d G U P A 2
H29A H -0.4415 0.4185 0.6832 0.051 Uiso 0.5 1 calc R . P A 2
C30A C -0.3733(6) 0.43944(18) 0.5587(5) 0.055(2) Uani 0.5 1 d G U P A 2
H30A H -0.4621 0.4607 0.5321 0.066 Uiso 0.5 1 calc R . P A 2
C31A C -0.2528(8) 0.4330(3) 0.5080(5) 0.058(3) Uani 0.5 1 d G U P A 2
H31A H -0.2610 0.4499 0.4474 0.070 Uiso 0.5 1 calc R . P A 2
C32A C -0.1200(9) 0.4012(4) 0.5478(7) 0.043(3) Uani 0.5 1 d G U P A 2
H32A H -0.0394 0.3969 0.5139 0.052 Uiso 0.5 1 calc R . P A 2
C27A C -0.1076(10) 0.3759(4) 0.6384(7) 0.027(3) Uani 0.5 1 d DG U P A 2
C30 C -0.3416(9) 0.4433(3) 0.5240(5) 0.0426(16) Uani 0.5 1 d . U P A 1
H30 H -0.4230 0.4655 0.4897 0.051 Uiso 0.5 1 calc R . P A 1
C29 C -0.3518(8) 0.4221(3) 0.6148(5) 0.0345(14) Uani 0.5 1 d . U P A 1
H29 H -0.4401 0.4296 0.6407 0.041 Uiso 0.5 1 calc R . P A 1
C27 C -0.0970(10) 0.3770(4) 0.6273(8) 0.0217(19) Uani 0.5 1 d D U P A 1
C32 C -0.0925(12) 0.3990(4) 0.5349(8) 0.0317(13) Uani 0.5 1 d . U P A 1
H32 H -0.0063 0.3914 0.5072 0.038 Uiso 0.5 1 calc R . P A 1
C28 C -0.2278(11) 0.3895(3) 0.6665(7) 0.0256(12) Uani 0.5 1 d . U P A 1
H28 H -0.2325 0.3758 0.7282 0.031 Uiso 0.5 1 calc R . P A 1
C31 C -0.2144(10) 0.4320(3) 0.4844(6) 0.0423(15) Uani 0.5 1 d . U P A 1
H31 H -0.2094 0.4464 0.4234 0.051 Uiso 0.5 1 calc R . P A 1

loop_
_atom_site_aniso_label
_atom_site_aniso_U_11
_atom_site_aniso_U_22
_atom_site_aniso_U_33
_atom_site_aniso_U_23
_atom_site_aniso_U_13
_atom_site_aniso_U_12
Ni1 0.01700(13) 0.01282(12) 0.01975(13) -0.00095(9) 0.00668(10) -0.00015(9)
P1 0.02282(18) 0.01653(17) 0.01970(18) -0.00092(13) 0.00858(14) -0.00302(13)
N1 0.0180(6) 0.0178(6) 0.0232(6) -0.0015(5) 0.0078(5) -0.0010(5)
N2 0.0220(6) 0.0159(6) 0.0213(6) 0.0005(5) 0.0097(5) -0.0003(5)
N3 0.0202(6) 0.0151(6) 0.0260(7) -0.0001(5) 0.0065(5) -0.0016(5)
N4 0.0199(6) 0.0179(6) 0.0256(7) -0.0022(5) 0.0080(5) 0.0002(5)
C1 0.0184(7) 0.0175(7) 0.0186(7) -0.0026(5) 0.0062(6) -0.0016(5)
C2 0.0224(7) 0.0194(7) 0.0215(7) -0.0022(6) 0.0037(6) 0.0037(6)
C3 0.0272(8) 0.0176(7) 0.0212(7) 0.0004(6) 0.0071(6) 0.0029(6)
C4 0.0269(8) 0.0240(8) 0.0492(11) -0.0020(7) 0.0208(8) -0.0044(6)
C5 0.0267(8) 0.0243(7) 0.0300(8) -0.0006(6) 0.0166(7) -0.0031(6)
C6 0.0241(8) 0.0297(8) 0.0301(9) -0.0044(7) 0.0054(7) 0.0083(6)
C7 0.0464(10) 0.0207(8) 0.0384(10) 0.0083(7) 0.0187(8) 0.0035(7)
C8 0.0164(7) 0.0176(7) 0.0199(7) -0.0029(5) 0.0038(6) -0.0026(5)
C9 0.0217(7) 0.0158(7) 0.0331(9) -0.0019(6) 0.0026(6) 0.0001(6)
C10 0.0195(7) 0.0180(7) 0.0340(9) -0.0032(6) 0.0047(6) 0.0020(6)
C11 0.0271(9) 0.0264(8) 0.0560(12) -0.0056(8) 0.0148(8) 0.0060(7)
C12 0.0357(9) 0.0202(8) 0.0504(12) 0.0076(8) 0.0075(8) 0.0022(7)
C13 0.0330(9) 0.0204(7) 0.0321(9) 0.0000(6) 0.0154(7) -0.0056(6)
C14 0.0262(8) 0.0258(8) 0.0312(9) -0.0003(6) 0.0144(7) -0.0014(6)
C15 0.0170(7) 0.0168(7) 0.0228(7) -0.0019(5) 0.0055(6) 0.0028(5)
C16 0.0234(7) 0.0202(7) 0.0264(8) 0.0016(6) 0.0068(6) 0.0012(6)
C17 0.0307(8) 0.0293(8) 0.0230(8) 0.0028(6) 0.0066(7) 0.0081(7)
C18 0.0232(8) 0.0323(9) 0.0270(8) -0.0085(7) -0.0010(6) 0.0058(7)
C19 0.0202(7) 0.0238(8) 0.0372(9) -0.0067(7) 0.0067(7) -0.0009(6)
C20 0.0209(7) 0.0216(7) 0.0270(8) -0.0010(6) 0.0085(6) 0.0005(6)
C21 0.0294(8) 0.0188(7) 0.0140(7) -0.0020(5) 0.0100(6) -0.0038(6)
C22 0.0307(8) 0.0228(7) 0.0200(7) -0.0034(6) 0.0109(6) -0.0020(6)
C23 0.0457(10) 0.0201(7) 0.0271(8) -0.0018(6) 0.0174(8) 0.0002(7)
C24 0.0523(11) 0.0216(8) 0.0340(9) -0.0066(7) 0.0212(8) -0.0149(8)
C25 0.0322(9) 0.0328(9) 0.0301(9) -0.0045(7) 0.0104(7) -0.0141(7)
C26 0.0277(8) 0.0239(8) 0.0224(8) -0.0004(6) 0.0087(6) -0.0031(6)
C28A 0.022(2) 0.019(3) 0.031(4) 0.002(2) -0.002(2) 0.0019(18)
C29A 0.034(3) 0.026(2) 0.054(4) 0.006(3) -0.009(3) 0.0045(19)
C30A 0.053(3) 0.026(2) 0.063(5) 0.020(3) -0.020(3) 0.000(2)
C31A 0.078(6) 0.038(3) 0.041(5) 0.023(3) -0.011(4) -0.016(4)
C32A 0.066(5) 0.031(4) 0.026(3) 0.005(3) 0.001(3) -0.023(3)
C27A 0.040(5) 0.015(3) 0.017(3) 0.005(2) -0.005(3) -0.007(3)
C30 0.056(3) 0.025(2) 0.036(3) 0.011(2) -0.003(3) 0.008(3)
C29 0.036(2) 0.028(3) 0.034(3) 0.001(2) 0.001(2) 0.008(2)
C27 0.022(3) 0.018(3) 0.026(4) -0.005(2) 0.007(2) -0.003(2)
C32 0.042(2) 0.025(3) 0.024(3) 0.006(2) 0.003(2) -0.002(2)
C28 0.028(3) 0.023(3) 0.022(3) 0.002(2) 0.001(2) 0.000(2)
C31 0.059(3) 0.030(2) 0.031(3) 0.014(2) 0.001(2) -0.005(2)

loop_
_atom_type_symbol
_atom_type_description
_atom_type_scat_dispersion_real
_atom_type_scat_dispersion_imag
_atom_type_scat_source
C C 0.0181 0.0091 'International Tables Vol C Tables 4.2.6.8 and 6.1.1.4'
H H 0.0000 0.0000 'International Tables Vol C Tables 4.2.6.8 and 6.1.1.4'
N N 0.0311 0.0180 'International Tables Vol C Tables 4.2.6.8 and 6.1.1.4'
Ni Ni -3.0029 0.5091 'International Tables Vol C Tables 4.2.6.8 and 6.1.1.4'
P P 0.2955 0.4335 'International Tables Vol C Tables 4.2.6.8 and 6.1.1.4'

loop_
_geom_angle_atom_site_label_1
_geom_angle_atom_site_label_2
_geom_angle_atom_site_label_3
_geom_angle
C1 Ni1 P1 90.77(5)
C1 Ni1 C15 89.44(6)
C8 Ni1 P1 92.58(5)
C8 Ni1 C1 174.15(6)
C8 Ni1 C15 88.15(6)
C15 Ni1 P1 169.34(5)
C21 P1 Ni1 113.99(5)
C21 P1 C27A 99.8(4)
C21 P1 C27 102.0(4)
C27A P1 Ni1 109.9(4)
C27 P1 Ni1 113.5(4)
C1 N1 C2 111.79(12)
C1 N1 C4 123.39(13)
C2 N1 C4 124.82(13)
C1 N2 C3 111.82(12)
C1 N2 C5 123.74(13)
C3 N2 C5 124.14(13)
C8 N3 C9 111.47(13)
C8 N3 C13 123.55(13)
C9 N3 C13 124.95(13)
C8 N4 C10 111.83(13)
C8 N4 C14 123.76(13)
C10 N4 C14 124.41(13)
N1 C1 Ni1 127.53(11)
N2 C1 Ni1 128.68(11)
N2 C1 N1 103.77(12)
N1 C2 C6 122.37(14)
C3 C2 N1 106.31(13)
C3 C2 C6 131.32(15)
N2 C3 C7 122.33(14)
C2 C3 N2 106.30(13)
C2 C3 C7 131.35(15)
N3 C8 Ni1 130.58(11)
N3 C8 N4 103.76(12)
N4 C8 Ni1 125.62(11)
N3 C9 C12 122.78(15)
C10 C9 N3 106.41(14)
C10 C9 C12 130.70(15)
N4 C10 C11 122.00(15)
C9 C10 N4 106.50(13)
C9 C10 C11 131.45(16)
C16 C15 Ni1 122.04(11)
C16 C15 C20 115.31(14)
C20 C15 Ni1 122.62(12)
C17 C16 C15 122.64(15)
C18 C17 C16 120.06(16)
C17 C18 C19 119.21(16)
C18 C19 C20 120.06(15)
C19 C20 C15 122.67(15)
C22 C21 P1 117.73(12)
C26 C21 P1 125.28(12)
C26 C21 C22 116.91(14)
C23 C22 C21 121.58(16)
C22 C23 C24 120.44(16)
C25 C24 C23 119.08(15)
C24 C25 C26 120.60(16)
C25 C26 C21 121.35(16)
C29A C28A C27A 120.0
C28A C29A C30A 120.0
C31A C30A C29A 120.0
C30A C31A C32A 120.0
C31A C32A C27A 120.0
C28A C27A P1 121.9(5)
C32A C27A P1 118.1(5)
C32A C27A C28A 120.0
C31 C30 C29 121.0(5)
C30 C29 C28 119.1(5)
C32 C27 P1 117.1(6)
C28 C27 P1 125.0(7)
C28 C27 C32 117.8(5)
C31 C32 C27 121.0(7)
C27 C28 C29 121.1(6)
C30 C31 C32 120.0(7)

loop_
_geom_bond_atom_site_label_1
_geom_bond_atom_site_label_2
_geom_bond_distance
Ni1 P1 2.2520(5)
Ni1 C1 1.8928(15)
Ni1 C8 1.8859(15)
Ni1 C15 1.9371(15)
P1 C21 1.8379(15)
P1 C27A 1.870(3)
P1 C27 1.854(3)
N1 C1 1.3566(19)
N1 C2 1.3940(19)
N1 C4 1.4503(19)
N2 C1 1.3539(19)
N2 C3 1.3951(19)
N2 C5 1.4583(19)
N3 C8 1.3566(19)
N3 C9 1.399(2)
N3 C13 1.455(2)
N4 C8 1.3567(19)
N4 C10 1.391(2)
N4 C14 1.455(2)
C2 C3 1.349(2)
C2 C6 1.494(2)
C3 C7 1.492(2)
C9 C10 1.344(2)
C9 C12 1.493(2)
C10 C11 1.493(2)
C15 C16 1.405(2)
C15 C20 1.406(2)
C16 C17 1.395(2)
C17 C18 1.384(3)
C18 C19 1.388(3)
C19 C20 1.392(2)
C21 C22 1.405(2)
C21 C26 1.401(2)
C22 C23 1.386(2)
C23 C24 1.388(3)
C24 C25 1.383(3)
C25 C26 1.392(2)
C28A C29A 1.3900
C28A C27A 1.3900
C29A C30A 1.3900
C30A C31A 1.3900
C31A C32A 1.3900
C32A C27A 1.3900
C30 C29 1.390(7)
C30 C31 1.362(10)
C29 C28 1.394(8)
C27 C32 1.406(8)
C27 C28 1.393(7)
C32 C31 1.384(7)
